data_7209997
loop_
_publ_author_name
'Perumalla, Sathyanarayana Reddy'
'Sun, Changquan Calvin'

_publ_section_title
;
 Improved solid-state stability of salts by cocrystallization between
 conjugate acid--base pairs
;
_journal_issue 29
_journal_name_full CrystEngComm
_journal_page_first 5756
_journal_paper_doi 10.1039/c3ce40593a
_journal_volume 15
_journal_year 2013
_chemical_formula_sum 'C14 H11 K O4'
_chemical_formula_weight 282.33
_chemical_name_common 'Potassium hydrogen bis(benzoate)'
_chemical_name_systematic
;
?
;
_space_group_IT_number 15
_symmetry_cell_setting monoclinic
_symmetry_space_group_name_Hall '-C 2yc'
_symmetry_space_group_name_H-M 'C 1 2/c 1'
_atom_sites_solution_hydrogens geom
_atom_sites_solution_primary direct
_atom_sites_solution_secondary difmap
_audit_creation_method SHELXL-97
_cell_angle_alpha 90.00
_cell_angle_beta 97.327(5)
_cell_angle_gamma 90.00
_cell_formula_units_Z 4
_cell_length_a 29.585(13)
_cell_length_b 3.8211(18)
_cell_length_c 11.156(5)
_cell_measurement_temperature 173(2)
_cell_volume 1250.9(10)
_computing_cell_refinement 'Bruker SAINT'
_computing_data_collection 'Bruker Apex2'
_computing_data_reduction 'Bruker SAINT'
_computing_molecular_graphics 'Bruker SHELXTL'
_computing_publication_material 'Bruker SHELXTL'
_computing_structure_refinement 'SHELXL-97 (Sheldrick, 1997)'
_computing_structure_solution 'SHELXS-97 (Sheldrick, 1990)'
_diffrn_ambient_temperature 173(2)
_diffrn_measured_fraction_theta_full 0.999
_diffrn_measured_fraction_theta_max 0.999
_diffrn_measurement_device_type 'Bruker Apex II platform CCD'
_diffrn_measurement_method 'Omega and Phi scans'
_diffrn_radiation_monochromator graphite
_diffrn_radiation_source 'fine-focus sealed tube'
_diffrn_radiation_type MoK\a
_diffrn_radiation_wavelength 0.71073
_diffrn_reflns_av_R_equivalents 0.1254
_diffrn_reflns_av_sigmaI/netI 0.0639
_diffrn_reflns_limit_h_max 34
_diffrn_reflns_limit_h_min -34
_diffrn_reflns_limit_k_max 4
_diffrn_reflns_limit_k_min -4
_diffrn_reflns_limit_l_max 13
_diffrn_reflns_limit_l_min -13
_diffrn_reflns_number 5513
_diffrn_reflns_theta_full 25.07
_diffrn_reflns_theta_max 25.07
_diffrn_reflns_theta_min 1.39
_exptl_absorpt_coefficient_mu 0.431
_exptl_absorpt_correction_T_max 0.9303
_exptl_absorpt_correction_T_min 0.9074
_exptl_absorpt_correction_type multi-scan
_exptl_absorpt_process_details 'SADABS (G. Sheldrick, 2003)'
_exptl_crystal_density_diffrn 1.499
_exptl_crystal_density_method 'not measured'
_exptl_crystal_F_000 584
_exptl_crystal_size_max 0.23
_exptl_crystal_size_mid 0.19
_exptl_crystal_size_min 0.17
_refine_diff_density_max 0.401
_refine_diff_density_min -0.371
_refine_diff_density_rms 0.075
_refine_ls_extinction_method none
_refine_ls_goodness_of_fit_ref 1.122
_refine_ls_hydrogen_treatment mixed
_refine_ls_matrix_type full
_refine_ls_number_parameters 108
_refine_ls_number_reflns 1112
_refine_ls_number_restraints 0
_refine_ls_restrained_S_all 1.122
_refine_ls_R_factor_all 0.0548
_refine_ls_R_factor_gt 0.0494
_refine_ls_shift/su_max 0.001
_refine_ls_shift/su_mean 0.000
_refine_ls_structure_factor_coef Fsqd
_refine_ls_weighting_details 'calc w=1/[\s^2^(Fo^2^)+(0.0596P)^2^+2.3533P] where P=(Fo^2^+2Fc^2^)/3'
_refine_ls_weighting_scheme calc
_refine_ls_wR_factor_gt 0.1323
_refine_ls_wR_factor_ref 0.1357
_reflns_number_gt 992
_reflns_number_total 1112
_reflns_threshold_expression >2sigma(I)
_cod_data_source_file c3ce40593a.txt
_cod_data_source_block datam
_cod_depositor_comments
;
The following automatic conversions were performed:

'_symmetry_cell_setting' value 'Monoclinic' changed to 'monoclinic'
according to /home/saulius/struct/CIF-dictionaries/cif_core.dic
dictionary named 'cif_core.dic' version 2.4.2 from
2011-04-26.

'_exptl_absorpt_correction_type' value 'Multi-Scan'
changed to 'multi-scan' according to
/home/saulius/struct/CIF-dictionaries/cif_core.dic dictionary named
'cif_core.dic' version 2.4.2 from 2011-04-26.

Automatic conversion script
Id: cif_fix_values 1891 2012-01-12 08:04:46Z andrius 
;
_cod_original_cell_volume 1250.8(10)
_cod_original_sg_symbol_H-M C2/c
_cod_database_code 7209997

loop_
_symmetry_equiv_pos_as_xyz
'x, y, z'
'-x, y, -z+1/2'
'x+1/2, y+1/2, z'
'-x+1/2, y+1/2, -z+1/2'
'-x, -y, -z'
'x, -y, z-1/2'
'-x+1/2, -y+1/2, -z'
'x+1/2, -y+1/2, z-1/2'

loop_
_atom_site_label
_atom_site_type_symbol
_atom_site_fract_x
_atom_site_fract_y
_atom_site_fract_z
_atom_site_U_iso_or_equiv
_atom_site_adp_type
_atom_site_occupancy
_atom_site_symmetry_multiplicity
_atom_site_calc_flag
_atom_site_refinement_flags
K1 K 0.5000 0.1764(2) 0.7500 0.0313(3) Uani 1 2 d S
O71 O 0.55466(6) -0.3000(5) 0.87335(17) 0.0306(5) Uani 1 1 d .
C7 C 0.56599(9) -0.3454(7) 0.9824(2) 0.0267(6) Uani 1 1 d .
C1 C 0.61404(9) -0.2884(7) 1.0383(2) 0.0241(6) Uani 1 1 d .
C5 C 0.67350(10) -0.3405(7) 1.2054(3) 0.0300(6) Uani 1 1 d .
C2 C 0.64510(10) -0.1393(7) 0.9695(3) 0.0276(6) Uani 1 1 d .
C4 C 0.70418(9) -0.1937(8) 1.1364(3) 0.0318(7) Uani 1 1 d .
C6 C 0.62847(9) -0.3878(7) 1.1571(3) 0.0271(6) Uani 1 1 d .
C3 C 0.69000(10) -0.0916(7) 1.0183(3) 0.0308(7) Uani 1 1 d .
O72 O 0.53793(6) -0.4510(6) 1.05474(17) 0.0360(5) Uani 1 1 d .
H4 H 0.7354(12) -0.168(8) 1.168(3) 0.031(8) Uiso 1 1 d .
H6 H 0.6076(10) -0.492(9) 1.201(3) 0.027(7) Uiso 1 1 d .
H3 H 0.7114(12) 0.005(10) 0.971(3) 0.039(8) Uiso 1 1 d .
H5 H 0.6824(11) -0.412(10) 1.290(3) 0.044(9) Uiso 1 1 d .
H2 H 0.6355(11) -0.075(9) 0.888(3) 0.038(9) Uiso 1 1 d .
H72 H 0.5000 -0.5000 1.0000 0.057(15) Uiso 1 2 d S

loop_
_atom_site_aniso_label
_atom_site_aniso_U_11
_atom_site_aniso_U_22
_atom_site_aniso_U_33
_atom_site_aniso_U_23
_atom_site_aniso_U_13
_atom_site_aniso_U_12
K1 0.0408(5) 0.0247(5) 0.0269(5) 0.000 -0.0012(3) 0.000
O71 0.0334(11) 0.0323(11) 0.0251(10) 0.0014(8) -0.0005(7) -0.0025(8)
C7 0.0335(15) 0.0194(13) 0.0271(14) -0.0022(11) 0.0038(11) 0.0000(11)
C1 0.0311(14) 0.0155(12) 0.0262(14) -0.0035(10) 0.0049(10) 0.0011(10)
C5 0.0350(15) 0.0260(14) 0.0284(15) -0.0023(12) 0.0019(11) 0.0033(11)
C2 0.0353(15) 0.0216(13) 0.0267(14) -0.0004(11) 0.0070(11) -0.0003(11)
C4 0.0259(14) 0.0287(15) 0.0402(16) -0.0042(13) 0.0025(12) -0.0006(12)
C6 0.0307(15) 0.0230(13) 0.0285(14) -0.0010(11) 0.0074(11) -0.0005(11)
C3 0.0321(15) 0.0250(14) 0.0371(16) -0.0007(12) 0.0109(12) -0.0029(11)
O72 0.0289(10) 0.0517(13) 0.0276(10) 0.0016(9) 0.0041(8) -0.0071(9)

loop_
_atom_type_symbol
_atom_type_description
_atom_type_scat_dispersion_real
_atom_type_scat_dispersion_imag
_atom_type_scat_source
C C 0.0033 0.0016 'International Tables Vol C Tables 4.2.6.8 and 6.1.1.4'
H H 0.0000 0.0000 'International Tables Vol C Tables 4.2.6.8 and 6.1.1.4'
O O 0.0106 0.0060 'International Tables Vol C Tables 4.2.6.8 and 6.1.1.4'
K K 0.2009 0.2494 'International Tables Vol C Tables 4.2.6.8 and 6.1.1.4'

loop_
_geom_angle_atom_site_label_1
_geom_angle_atom_site_label_2
_geom_angle_atom_site_label_3
_geom_angle
_geom_angle_site_symmetry_1
_geom_angle_site_symmetry_3
O71 K1 O71 94.95(9) 2_656 .
O71 K1 O72 112.30(6) 2_656 5_657
O71 K1 O72 97.51(7) . 5_657
O71 K1 O72 97.52(7) 2_656 6
O71 K1 O72 112.30(6) . 6
O72 K1 O72 135.65(10) 5_657 6
O71 K1 O71 177.30(6) 2_656 1_565
O71 K1 O71 87.74(6) . 1_565
O72 K1 O71 67.25(6) 5_657 1_565
O72 K1 O71 81.42(7) 6 1_565
O71 K1 O71 87.74(6) 2_656 2_666
O71 K1 O71 177.30(6) . 2_666
O72 K1 O71 81.42(7) 5_657 2_666
O72 K1 O71 67.25(6) 6 2_666
O71 K1 O71 89.56(9) 1_565 2_666
O71 K1 K1 47.48(5) 2_656 1_545
O71 K1 K1 47.48(5) . 1_545
O72 K1 K1 112.17(5) 5_657 1_545
O72 K1 K1 112.17(5) 6 1_545
O71 K1 K1 135.22(4) 1_565 1_545
O71 K1 K1 135.22(4) 2_666 1_545
C7 O71 K1 132.04(17) . .
C7 O71 K1 116.68(17) . 1_545
K1 O71 K1 87.74(6) . 1_545
O71 C7 O72 123.0(2) . .
O71 C7 C1 121.1(2) . .
O72 C7 C1 115.9(2) . .
C6 C1 C2 119.5(2) . .
C6 C1 C7 121.2(2) . .
C2 C1 C7 119.3(2) . .
C4 C5 C6 120.2(3) . .
C3 C2 C1 120.4(3) . .
C5 C4 C3 120.2(3) . .
C5 C6 C1 119.9(3) . .
C2 C3 C4 119.8(3) . .
C7 O72 K1 136.58(18) . 5_657

loop_
_geom_bond_atom_site_label_1
_geom_bond_atom_site_label_2
_geom_bond_distance
_geom_bond_site_symmetry_2
K1 O71 2.694(2) 2_656
K1 O71 2.694(2) .
K1 O72 2.780(2) 5_657
K1 O72 2.780(2) 6
K1 O71 2.818(2) 1_565
K1 O71 2.818(2) 2_666
K1 K1 3.8211(18) 1_545
O71 C7 1.232(3) .
O71 K1 2.818(2) 1_545
C7 O72 1.294(3) .
C7 C1 1.494(4) .
C1 C6 1.392(4) .
C1 C2 1.392(4) .
C5 C4 1.382(4) .
C5 C6 1.384(4) .
C2 C3 1.382(4) .
C4 C3 1.386(4) .
O72 K1 2.780(2) 5_657
